data_7024905
loop_
_publ_author_name
'Hou, Juan-Juan'
'Li, Shi-Li'
'Li, Cui-Rui'
'Zhang, Xian-Ming'

_publ_section_title
;
 In situ alkylation of N-heterocycles in organic templated cuprous
 halides.
;
_journal_issue 10
_journal_name_full 'Dalton transactions (Cambridge, England : 2003)'
_journal_page_first 2701
_journal_page_last 2707
_journal_paper_doi 10.1039/b922583h
_journal_volume 39
_journal_year 2010
_chemical_formula_sum 'C15 H20 Br9 Cu7 N2'
_chemical_formula_weight 1392.30
_chemical_name_systematic
;
?
;
_space_group_IT_number 14
_symmetry_cell_setting monoclinic
_symmetry_space_group_name_Hall '-P 2yn'
_symmetry_space_group_name_H-M 'P 1 21/n 1'
_atom_sites_solution_hydrogens geom
_atom_sites_solution_primary direct
_atom_sites_solution_secondary difmap
_audit_creation_method SHELXL-97
_cell_angle_alpha 90.00
_cell_angle_beta 93.777(4)
_cell_angle_gamma 90.00
_cell_formula_units_Z 4
_cell_length_a 12.873(3)
_cell_length_b 12.316(3)
_cell_length_c 19.006(4)
_cell_measurement_temperature 298(2)
_cell_volume 3006.7(12)
_computing_cell_refinement 'SMART (Bruker, 2001)'
_computing_data_collection 'SMART (Bruker, 2001)'
_computing_data_reduction 'SAINT (Bruker, 2001)'
_computing_molecular_graphics 'ORTEP-II (Johnson, 1976)'
_computing_publication_material 'SHELXL-97 (Sheldrick, 1997)'
_computing_structure_refinement 'SHELXL-97 (Sheldrick, 1997)'
_computing_structure_solution 'SHELXS-97 (Sheldrick, 1997)'
_diffrn_ambient_temperature 298(2)
_diffrn_measured_fraction_theta_full 0.996
_diffrn_measured_fraction_theta_max 0.996
_diffrn_measurement_device_type 'Bruker APEX area-detector diffractometer'
_diffrn_measurement_method '\f and \w scan'
_diffrn_radiation_monochromator graphite
_diffrn_radiation_source 'fine-focus sealed tube'
_diffrn_radiation_type MoK\a
_diffrn_radiation_wavelength 0.71073
_diffrn_reflns_av_R_equivalents 0.0494
_diffrn_reflns_av_sigmaI/netI 0.0983
_diffrn_reflns_limit_h_max 14
_diffrn_reflns_limit_h_min -15
_diffrn_reflns_limit_k_max 14
_diffrn_reflns_limit_k_min -10
_diffrn_reflns_limit_l_max 22
_diffrn_reflns_limit_l_min -22
_diffrn_reflns_number 14975
_diffrn_reflns_theta_full 25.00
_diffrn_reflns_theta_max 25.00
_diffrn_reflns_theta_min 1.97
_exptl_absorpt_coefficient_mu 16.827
_exptl_absorpt_correction_T_max 0.5525
_exptl_absorpt_correction_T_min 0.0646
_exptl_absorpt_correction_type empirical
_exptl_absorpt_process_details 'SADABS, Sheldrick 1997'
_exptl_crystal_colour yellow
_exptl_crystal_density_diffrn 3.076
_exptl_crystal_density_method 'not measured'
_exptl_crystal_description sheet
_exptl_crystal_F_000 2568
_exptl_crystal_size_max 0.36
_exptl_crystal_size_mid 0.10
_exptl_crystal_size_min 0.04
_refine_diff_density_max 2.942
_refine_diff_density_min -1.441
_refine_diff_density_rms 0.185
_refine_ls_extinction_method none
_refine_ls_goodness_of_fit_ref 1.030
_refine_ls_hydrogen_treatment constr
_refine_ls_matrix_type full
_refine_ls_number_parameters 305
_refine_ls_number_reflns 5273
_refine_ls_number_restraints 0
_refine_ls_restrained_S_all 1.030
_refine_ls_R_factor_all 0.1009
_refine_ls_R_factor_gt 0.0597
_refine_ls_shift/su_max 0.000
_refine_ls_shift/su_mean 0.000
_refine_ls_structure_factor_coef Fsqd
_refine_ls_weighting_details 'calc w=1/[\s^2^(Fo^2^)+(0.0385P)^2^+21.6818P] where P=(Fo^2^+2Fc^2^)/3'
_refine_ls_weighting_scheme calc
_refine_ls_wR_factor_gt 0.1420
_refine_ls_wR_factor_ref 0.1682
_reflns_number_gt 3298
_reflns_number_total 5273
_reflns_threshold_expression >2sigma(I)
_cod_data_source_file b922583h.txt
_cod_data_source_block 4
_cod_original_cell_volume 3006.8(11)
_cod_original_sg_symbol_H-M P2(1)/n
_cod_database_code 7024905

loop_
_symmetry_equiv_pos_as_xyz
'x, y, z'
'-x+1/2, y+1/2, -z+1/2'
'-x, -y, -z'
'x-1/2, -y-1/2, z-1/2'

loop_
_atom_site_label
_atom_site_type_symbol
_atom_site_fract_x
_atom_site_fract_y
_atom_site_fract_z
_atom_site_U_iso_or_equiv
_atom_site_adp_type
_atom_site_occupancy
_atom_site_symmetry_multiplicity
_atom_site_calc_flag
_atom_site_refinement_flags
_atom_site_disorder_group
Cu1 Cu 0.3723(3) 1.1082(4) 0.20706(16) 0.0809(16) Uani 0.654(8) 1 d P 1
Cu1' Cu 0.4177(6) 1.1940(7) 0.1935(3) 0.083(3) Uani 0.346(8) 1 d P 2
Cu2 Cu 0.39001(18) 0.89323(19) 0.15686(12) 0.0997(7) Uani 1 1 d . .
Cu3 Cu 0.26863(19) 0.75567(19) 0.25679(12) 0.0991(7) Uani 1 1 d . .
Cu4 Cu 0.26276(19) 0.71250(15) 0.10943(11) 0.0888(6) Uani 1 1 d . .
Cu5 Cu 0.3755(2) 0.5131(2) 0.14527(13) 0.1140(8) Uani 1 1 d . .
Cu6 Cu 0.4477(2) 0.4020(2) 0.28519(14) 0.1228(9) Uani 1 1 d . .
Cu7 Cu 0.33466(18) 0.51736(17) 0.38121(14) 0.1001(7) Uani 1 1 d . .
Br1 Br 0.10179(9) 0.70166(9) 0.17533(6) 0.0508(3) Uani 1 1 d . .
Br2 Br 0.25364(10) 0.69692(10) 0.37848(6) 0.0544(3) Uani 1 1 d . .
Br3 Br 0.24974(9) 0.95702(9) 0.25823(7) 0.0517(3) Uani 1 1 d . .
Br4 Br 0.51527(13) 0.48270(13) 0.39021(10) 0.0869(5) Uani 1 1 d . .
Br5 Br 0.27486(11) 0.89354(11) 0.05079(7) 0.0616(4) Uani 1 1 d . .
Br6 Br 0.51883(13) 0.39357(14) 0.17160(10) 0.0905(5) Uani 1 1 d . .
Br7 Br 0.43107(10) 0.71053(10) 0.20594(7) 0.0602(4) Uani 1 1 d . .
Br8 Br 0.29367(13) 0.55991(12) 0.03473(8) 0.0733(4) Uani 1 1 d . .
Br9 Br 0.52344(11) 1.02824(12) 0.16823(8) 0.0679(4) Uani 1 1 d . .
N1 N 0.4729(8) 0.8292(9) 0.4651(5) 0.057(3) Uani 1 1 d . .
N2 N 0.5938(14) 0.769(2) 0.0375(8) 0.111(6) Uani 1 1 d . .
C1 C 0.4001(12) 0.8315(14) 0.5215(7) 0.080(4) Uani 1 1 d . .
H1A H 0.4184 0.7755 0.5553 0.096 Uiso 1 1 calc R .
H1B H 0.3306 0.8195 0.5017 0.096 Uiso 1 1 calc R .
H1C H 0.4039 0.9009 0.5445 0.096 Uiso 1 1 calc R .
C2 C 0.5518(12) 0.7579(11) 0.4666(7) 0.066(4) Uani 1 1 d . .
H2A H 0.5614 0.7113 0.5050 0.080 Uiso 1 1 calc R .
C3 C 0.6174(13) 0.7514(11) 0.4145(7) 0.069(4) Uani 1 1 d . .
H3A H 0.6684 0.6979 0.4162 0.083 Uiso 1 1 calc R .
C4 C 0.6098(9) 0.8235(10) 0.3582(7) 0.052(3) Uani 1 1 d . .
C5 C 0.5304(10) 0.8957(11) 0.3583(7) 0.061(3) Uani 1 1 d . .
H5A H 0.5212 0.9444 0.3210 0.073 Uiso 1 1 calc R .
C6 C 0.4629(11) 0.8998(12) 0.4115(7) 0.070(4) Uani 1 1 d . .
H6A H 0.4102 0.9516 0.4101 0.084 Uiso 1 1 calc R .
C7 C 0.6811(11) 0.8189(12) 0.2985(8) 0.071(4) Uani 1 1 d . .
H7A H 0.7372 0.8705 0.3083 0.086 Uiso 1 1 calc R .
H7B H 0.6423 0.8429 0.2558 0.086 Uiso 1 1 calc R .
C8 C 0.7296(13) 0.7081(13) 0.2838(8) 0.085(5) Uani 1 1 d . .
H8A H 0.6741 0.6551 0.2770 0.102 Uiso 1 1 calc R .
H8B H 0.7731 0.6864 0.3250 0.102 Uiso 1 1 calc R .
C9 C 0.7954(13) 0.7054(17) 0.2193(9) 0.110(7) Uani 1 1 d . .
H9A H 0.8496 0.7601 0.2241 0.132 Uiso 1 1 calc R .
H9B H 0.8282 0.6349 0.2158 0.132 Uiso 1 1 calc R .
C10 C 0.7248(12) 0.7272(14) 0.1536(8) 0.073(4) Uani 1 1 d . .
C11 C 0.7238(16) 0.8266(15) 0.1211(12) 0.092(6) Uani 1 1 d . .
H11A H 0.7685 0.8811 0.1385 0.111 Uiso 1 1 calc R .
C12 C 0.660(2) 0.8457(16) 0.0655(13) 0.100(7) Uani 1 1 d . .
H12A H 0.6607 0.9140 0.0445 0.120 Uiso 1 1 calc R .
C13 C 0.6006(15) 0.671(2) 0.0664(12) 0.102(6) Uani 1 1 d . .
H13A H 0.5587 0.6163 0.0464 0.123 Uiso 1 1 calc R .
C14 C 0.6612(12) 0.6480(11) 0.1200(9) 0.081(5) Uani 1 1 d . .
H14A H 0.6632 0.5773 0.1372 0.097 Uiso 1 1 calc R .
C15 C 0.5231(12) 0.7894(11) -0.0198(9) 0.25(2) Uani 1 1 d R .
H15A H 0.4835 0.7250 -0.0312 0.303 Uiso 1 1 calc R .
H15B H 0.5603 0.8107 -0.0597 0.303 Uiso 1 1 calc R .
H15C H 0.4769 0.8467 -0.0079 0.303 Uiso 1 1 calc R .

loop_
_atom_site_aniso_label
_atom_site_aniso_U_11
_atom_site_aniso_U_22
_atom_site_aniso_U_33
_atom_site_aniso_U_23
_atom_site_aniso_U_13
_atom_site_aniso_U_12
Cu1 0.074(2) 0.097(4) 0.072(2) -0.0035(18) 0.0111(15) 0.024(2)
Cu1' 0.080(5) 0.086(6) 0.084(4) -0.013(3) 0.007(3) 0.027(4)
Cu2 0.0917(16) 0.1118(18) 0.0948(16) 0.0063(13) 0.0003(12) -0.0274(13)
Cu3 0.1039(17) 0.0988(16) 0.0984(16) 0.0138(12) 0.0355(13) 0.0087(13)
Cu4 0.1092(17) 0.0673(13) 0.0931(14) -0.0167(10) 0.0291(12) -0.0016(11)
Cu5 0.0955(17) 0.134(2) 0.1145(18) 0.0326(15) 0.0192(14) 0.0307(15)
Cu6 0.126(2) 0.141(2) 0.1029(18) -0.0236(15) 0.0156(16) 0.0095(17)
Cu7 0.0853(15) 0.0775(14) 0.140(2) 0.0049(13) 0.0236(14) 0.0147(11)
Br1 0.0489(7) 0.0463(7) 0.0571(7) 0.0029(5) 0.0037(6) -0.0004(5)
Br2 0.0616(8) 0.0489(7) 0.0532(7) -0.0055(6) 0.0068(6) -0.0044(6)
Br3 0.0543(7) 0.0396(7) 0.0628(8) -0.0016(5) 0.0174(6) -0.0015(5)
Br4 0.0665(10) 0.0767(11) 0.1162(14) -0.0211(9) -0.0030(9) -0.0043(8)
Br5 0.0726(9) 0.0535(8) 0.0597(8) -0.0052(6) 0.0108(7) -0.0081(6)
Br6 0.0764(11) 0.0875(12) 0.1121(13) 0.0169(9) 0.0403(10) 0.0263(9)
Br7 0.0500(7) 0.0536(8) 0.0781(9) -0.0114(6) 0.0118(7) -0.0001(6)
Br8 0.0953(12) 0.0607(9) 0.0653(9) -0.0151(7) 0.0160(8) -0.0009(8)
Br9 0.0527(8) 0.0687(9) 0.0842(10) -0.0047(7) 0.0193(7) -0.0006(6)
N1 0.055(7) 0.067(7) 0.048(6) -0.001(5) -0.014(5) -0.006(5)
N2 0.085(12) 0.20(2) 0.054(9) 0.010(12) 0.032(8) 0.058(13)
C1 0.071(10) 0.120(13) 0.050(8) 0.011(8) 0.007(8) -0.005(9)
C2 0.085(11) 0.056(8) 0.059(9) 0.009(7) 0.010(8) 0.006(8)
C3 0.096(11) 0.049(8) 0.062(9) 0.005(7) -0.007(8) 0.011(7)
C4 0.042(7) 0.056(8) 0.059(8) -0.007(6) 0.005(6) -0.006(6)
C5 0.059(8) 0.070(9) 0.054(8) 0.011(7) 0.009(7) 0.011(7)
C6 0.075(10) 0.078(10) 0.056(9) 0.013(8) 0.009(8) 0.013(8)
C7 0.061(9) 0.075(10) 0.077(10) -0.005(8) -0.004(8) -0.010(7)
C8 0.069(10) 0.102(13) 0.083(11) -0.003(9) 0.007(9) 0.027(9)
C9 0.058(10) 0.18(2) 0.092(13) -0.018(12) 0.018(10) 0.019(11)
C10 0.059(9) 0.081(11) 0.085(11) 0.003(9) 0.041(8) 0.016(8)
C11 0.103(15) 0.078(13) 0.101(14) -0.026(11) 0.051(12) -0.023(10)
C12 0.14(2) 0.077(13) 0.091(15) -0.001(11) 0.074(14) 0.021(13)
C13 0.069(12) 0.15(2) 0.085(14) -0.033(14) 0.021(11) 0.002(12)
C14 0.086(12) 0.042(8) 0.121(14) -0.002(9) 0.045(11) -0.003(8)
C15 0.13(2) 0.53(7) 0.102(19) 0.04(3) 0.053(18) 0.09(3)

loop_
_atom_type_symbol
_atom_type_description
_atom_type_scat_dispersion_real
_atom_type_scat_dispersion_imag
_atom_type_scat_source
C C 0.0033 0.0016 'International Tables Vol C Tables 4.2.6.8 and 6.1.1.4'
H H 0.0000 0.0000 'International Tables Vol C Tables 4.2.6.8 and 6.1.1.4'
N N 0.0061 0.0033 'International Tables Vol C Tables 4.2.6.8 and 6.1.1.4'
Cu Cu 0.3201 1.2651 'International Tables Vol C Tables 4.2.6.8 and 6.1.1.4'
Br Br -0.2901 2.4595 'International Tables Vol C Tables 4.2.6.8 and 6.1.1.4'

loop_
_geom_angle_atom_site_label_1
_geom_angle_atom_site_label_2
_geom_angle_atom_site_label_3
_geom_angle
_geom_angle_site_symmetry_1
_geom_angle_site_symmetry_3
Br9 Cu1 Br2 120.04(14) . 2
Br9 Cu1 Br1 114.05(14) . 2
Br2 Cu1 Br1 115.13(14) 2 2
Br9 Cu1 Br3 110.17(18) . .
Br2 Cu1 Br3 99.81(14) 2 .
Br1 Cu1 Br3 92.43(12) 2 .
Br9 Cu1 Cu3 162.4(2) . 2
Br2 Cu1 Cu3 56.33(9) 2 2
Br1 Cu1 Cu3 61.07(9) 2 2
Br3 Cu1 Cu3 87.31(12) . 2
Br9 Cu1 Cu2 54.07(9) . .
Br2 Cu1 Cu2 104.81(14) 2 .
Br1 Cu1 Cu2 135.94(16) 2 .
Br3 Cu1 Cu2 62.09(12) . .
Cu3 Cu1 Cu2 142.13(19) 2 .
Br2 Cu1' Br9 111.9(3) 2 .
Br2 Cu1' Br1 113.3(3) 2 2
Br9 Cu1' Br1 108.0(3) . 2
Br2 Cu1' Cu3 55.16(14) 2 2
Br9 Cu1' Cu3 141.8(4) . 2
Br1 Cu1' Cu3 60.21(15) 2 2
Br2 Cu1' Br6 107.7(3) 2 1_565
Br9 Cu1' Br6 114.7(3) . 1_565
Br1 Cu1' Br6 100.9(2) 2 1_565
Cu3 Cu1' Br6 103.4(2) 2 1_565
Br9 Cu2 Br5 118.09(10) . .
Br9 Cu2 Br7 117.59(11) . .
Br5 Cu2 Br7 114.72(10) . .
Br9 Cu2 Cu1 52.54(10) . .
Br5 Cu2 Cu1 102.75(11) . .
Br7 Cu2 Cu1 137.94(12) . .
Br9 Cu2 Br3 103.39(9) . .
Br5 Cu2 Br3 100.53(9) . .
Br7 Cu2 Br3 97.19(8) . .
Cu1 Cu2 Br3 56.13(10) . .
Br9 Cu2 Cu4 163.48(12) . .
Br5 Cu2 Cu4 55.61(7) . .
Br7 Cu2 Cu4 61.18(7) . .
Cu1 Cu2 Cu4 140.71(13) . .
Br3 Cu2 Cu4 93.00(8) . .
Br9 Cu2 Cu3 136.42(11) . .
Br5 Cu2 Cu3 102.04(9) . .
Br7 Cu2 Cu3 50.74(7) . .
Cu1 Cu2 Cu3 104.70(12) . .
Br3 Cu2 Cu3 49.92(6) . .
Cu4 Cu2 Cu3 57.34(8) . .
Br7 Cu3 Br2 115.68(11) . .
Br7 Cu3 Br3 108.65(10) . .
Br2 Cu3 Br3 105.69(10) . .
Br7 Cu3 Br1 113.38(10) . .
Br2 Cu3 Br1 111.56(10) . .
Br3 Cu3 Br1 100.39(9) . .
Br7 Cu3 Cu1 124.14(15) . 2_545
Br2 Cu3 Cu1 57.39(8) . 2_545
Br3 Cu3 Cu1 126.98(15) . 2_545
Br1 Cu3 Cu1 56.28(9) . 2_545
Br7 Cu3 Cu1' 150.5(2) . 2_545
Br2 Cu3 Cu1' 57.74(14) . 2_545
Br3 Cu3 Cu1' 100.6(2) . 2_545
Br1 Cu3 Cu1' 55.81(14) . 2_545
Cu1 Cu3 Cu1' 26.44(15) 2_545 2_545
Br7 Cu3 Cu4 62.15(8) . .
Br2 Cu3 Cu4 151.33(11) . .
Br3 Cu3 Cu4 101.56(9) . .
Br1 Cu3 Cu4 53.85(7) . .
Cu1 Cu3 Cu4 98.67(12) 2_545 .
Cu1' Cu3 Cu4 108.68(17) 2_545 .
Br7 Cu3 Cu2 52.33(7) . .
Br2 Cu3 Cu2 146.03(12) . .
Br3 Cu3 Cu2 60.57(7) . .
Br1 Cu3 Cu2 101.79(9) . .
Cu1 Cu3 Cu2 156.37(12) 2_545 .
Cu1' Cu3 Cu2 149.72(19) 2_545 .
Cu4 Cu3 Cu2 58.19(7) . .
Br8 Cu4 Br1 115.47(9) . .
Br8 Cu4 Br5 114.58(10) . .
Br1 Cu4 Br5 110.45(9) . .
Br8 Cu4 Br7 103.51(9) . .
Br1 Cu4 Br7 108.01(9) . .
Br5 Cu4 Br7 103.65(8) . .
Br8 Cu4 Cu3 137.08(11) . .
Br1 Cu4 Cu3 59.01(7) . .
Br5 Cu4 Cu3 105.87(8) . .
Br7 Cu4 Cu3 51.36(7) . .
Br8 Cu4 Cu2 132.66(11) . .
Br1 Cu4 Cu2 111.05(9) . .
Br5 Cu4 Cu2 53.02(7) . .
Br7 Cu4 Cu2 52.31(7) . .
Cu3 Cu4 Cu2 64.47(8) . .
Br8 Cu4 Cu5 51.63(8) . .
Br1 Cu4 Cu5 104.80(9) . .
Br5 Cu4 Cu5 144.23(11) . .
Br7 Cu4 Cu5 58.44(8) . .
Cu3 Cu4 Cu5 86.95(9) . .
Cu2 Cu4 Cu5 108.36(11) . .
Br8 Cu5 Br6 129.13(13) . .
Br8 Cu5 Br3 115.43(11) . 2_545
Br6 Cu5 Br3 101.18(10) . 2_545
Br8 Cu5 Br7 104.16(10) . .
Br6 Cu5 Br7 106.26(12) . .
Br3 Cu5 Br7 95.41(9) 2_545 .
Br8 Cu5 Cu4 53.04(7) . .
Br6 Cu5 Cu4 159.39(14) . .
Br3 Cu5 Cu4 93.78(9) 2_545 .
Br7 Cu5 Cu4 57.79(7) . .
Br4 Cu6 Br6 129.89(15) . .
Br4 Cu6 Br1 103.57(12) . 2_545
Br6 Cu6 Br1 108.97(11) . 2_545
Br4 Cu6 Br3 116.20(11) . 2_545
Br6 Cu6 Br3 98.19(11) . 2_545
Br1 Cu6 Br3 94.61(10) 2_545 2_545
Br4 Cu6 Cu7 53.76(8) . .
Br6 Cu6 Cu7 148.66(14) . .
Br1 Cu6 Cu7 98.17(11) 2_545 .
Br3 Cu6 Cu7 63.44(8) 2_545 .
Br4 Cu7 Br2 125.62(11) . .
Br4 Cu7 Br5 116.09(11) . 2_545
Br2 Cu7 Br5 108.01(9) . 2_545
Br4 Cu7 Cu6 53.30(9) . .
Br2 Cu7 Cu6 133.30(12) . .
Br5 Cu7 Cu6 111.33(11) 2_545 .
Br4 Cu7 Br3 109.19(10) . 2_545
Br2 Cu7 Br3 94.53(9) . 2_545
Br5 Cu7 Br3 97.27(9) 2_545 2_545
Cu6 Cu7 Br3 56.77(8) . 2_545
Cu4 Br1 Cu1 113.86(11) . 2_545
Cu4 Br1 Cu1' 129.62(17) . 2_545
Cu1 Br1 Cu1' 28.55(17) 2_545 2_545
Cu4 Br1 Cu3 67.14(8) . .
Cu1 Br1 Cu3 62.65(9) 2_545 .
Cu1' Br1 Cu3 63.97(15) 2_545 .
Cu4 Br1 Cu6 108.27(8) . 2
Cu1 Br1 Cu6 101.14(13) 2_545 2
Cu1' Br1 Cu6 73.5(2) 2_545 2
Cu3 Br1 Cu6 78.63(9) . 2
Cu3 Br2 Cu7 103.17(9) . .
Cu3 Br2 Cu1 66.28(10) . 2_545
Cu7 Br2 Cu1 82.80(14) . 2_545
Cu3 Br2 Cu1' 67.10(15) . 2_545
Cu7 Br2 Cu1' 110.9(2) . 2_545
Cu1 Br2 Cu1' 28.83(17) 2_545 2_545
Cu3 Br3 Cu5 109.63(9) . 2
Cu3 Br3 Cu1 129.10(10) . .
Cu5 Br3 Cu1 118.60(10) 2 .
Cu3 Br3 Cu6 80.66(9) . 2
Cu5 Br3 Cu6 70.71(9) 2 2
Cu1 Br3 Cu6 129.06(10) . 2
Cu3 Br3 Cu2 69.51(7) . .
Cu5 Br3 Cu2 178.20(9) 2 .
Cu1 Br3 Cu2 61.78(9) . .
Cu6 Br3 Cu2 110.52(8) 2 .
Cu3 Br3 Cu7 106.05(8) . 2
Cu5 Br3 Cu7 111.28(9) 2 2
Cu1 Br3 Cu7 71.45(8) . 2
Cu6 Br3 Cu7 59.78(7) 2 2
Cu2 Br3 Cu7 70.52(7) . 2
Cu6 Br4 Cu7 72.94(11) . .
Cu2 Br5 Cu7 84.58(10) . 2
Cu2 Br5 Cu4 71.37(8) . .
Cu7 Br5 Cu4 105.07(9) 2 .
Cu5 Br6 Cu6 80.03(10) . .
Cu5 Br6 Cu1' 102.12(15) . 1_545
Cu6 Br6 Cu1' 72.46(15) . 1_545
Cu3 Br7 Cu2 76.93(9) . .
Cu3 Br7 Cu4 66.48(8) . .
Cu2 Br7 Cu4 66.50(7) . .
Cu3 Br7 Cu5 99.31(9) . .
Cu2 Br7 Cu5 126.75(9) . .
Cu4 Br7 Cu5 63.77(7) . .
Cu5 Br8 Cu4 75.32(10) . .
Cu1 Br9 Cu2 73.40(14) . .
Cu1 Br9 Cu1' 29.35(17) . .
Cu2 Br9 Cu1' 100.8(2) . .
C6 N1 C2 118.5(12) . .
C6 N1 C1 120.6(12) . .
C2 N1 C1 121.0(12) . .
C13 N2 C12 116.7(19) . .
C13 N2 C15 121(2) . .
C12 N2 C15 122(2) . .
N1 C2 C3 122.3(13) . .
C2 C3 C4 120.9(14) . .
C5 C4 C3 115.6(13) . .
C5 C4 C7 121.6(12) . .
C3 C4 C7 122.8(13) . .
C4 C5 C6 122.6(12) . .
N1 C6 C5 120.0(13) . .
C4 C7 C8 116.5(12) . .
C7 C8 C9 114.7(14) . .
C10 C9 C8 108.7(13) . .
C11 C10 C14 115.4(16) . .
C11 C10 C9 121.0(18) . .
C14 C10 C9 123.4(16) . .
C12 C11 C10 120.6(18) . .
C11 C12 N2 122.0(19) . .
C14 C13 N2 124(2) . .
C13 C14 C10 121.1(17) . .

loop_
_geom_bond_atom_site_label_1
_geom_bond_atom_site_label_2
_geom_bond_distance
_geom_bond_site_symmetry_2
Cu1 Br9 2.343(3) .
Cu1 Br2 2.473(3) 2
Cu1 Br1 2.517(3) 2
Cu1 Br3 2.666(5) .
Cu1 Cu3 2.688(4) 2
Cu1 Cu2 2.829(5) .
Cu1' Br2 2.517(6) 2
Cu1' Br9 2.518(6) .
Cu1' Br1 2.524(7) 2
Cu1' Cu3 2.742(7) 2
Cu1' Br6 2.825(10) 1_565
Cu2 Br9 2.390(3) .
Cu2 Br5 2.422(3) .
Cu2 Br7 2.479(3) .
Cu2 Br3 2.837(3) .
Cu2 Cu4 2.873(3) .
Cu2 Cu3 3.051(3) .
Cu3 Br7 2.425(3) .
Cu3 Br2 2.443(3) .
Cu3 Br3 2.492(3) .
Cu3 Br1 2.648(3) .
Cu3 Cu1 2.688(4) 2_545
Cu3 Cu1' 2.742(7) 2_545
Cu3 Cu4 2.847(3) .
Cu4 Br8 2.404(2) .
Cu4 Br1 2.494(3) .
Cu4 Br5 2.502(2) .
Cu4 Br7 2.745(3) .
Cu4 Cu5 2.911(3) .
Cu5 Br8 2.359(3) .
Cu5 Br6 2.387(3) .
Cu5 Br3 2.614(3) 2_545
Cu5 Br7 2.765(3) .
Cu6 Br4 2.345(3) .
Cu6 Br6 2.402(3) .
Cu6 Br1 2.668(3) 2_545
Cu6 Br3 2.707(3) 2_545
Cu6 Cu7 2.796(4) .
Cu7 Br4 2.359(3) .
Cu7 Br2 2.444(2) .
Cu7 Br5 2.495(3) 2_545
Cu7 Br3 2.894(3) 2_545
Br1 Cu1 2.517(3) 2_545
Br1 Cu1' 2.524(7) 2_545
Br1 Cu6 2.668(3) 2
Br2 Cu1 2.473(3) 2_545
Br2 Cu1' 2.517(7) 2_545
Br3 Cu5 2.614(3) 2
Br3 Cu6 2.707(3) 2
Br3 Cu7 2.894(3) 2
Br5 Cu7 2.495(3) 2
Br6 Cu1' 2.825(10) 1_545
N1 C6 1.339(16) .
N1 C2 1.341(17) .
N1 C1 1.471(17) .
N2 C13 1.32(3) .
N2 C12 1.36(3) .
N2 C15 1.40(2) .
C2 C3 1.346(19) .
C3 C4 1.389(18) .
C4 C5 1.355(17) .
C4 C7 1.507(18) .
C5 C6 1.377(18) .
C7 C8 1.534(19) .
C8 C9 1.53(2) .
C9 C10 1.52(2) .
C10 C11 1.37(2) .
C10 C14 1.40(2) .
C11 C12 1.31(3) .
C13 C14 1.28(2) .
